data_7036923
loop_
_publ_author_name
'Jicheng Zhu'
'Zhiguo Xia'
'Yuanyuan Zhang'
'Maxim S. Molokeev'
'Quanlin Liu'

_publ_section_title
;
 Structural phase transitions and photoluminescence properties of Eu3+
 doped Ca(2-x)BaxLaNbO6 phosphors
;
_journal_issue 0
_journal_name_full 'Dalton Transactions'
_journal_page_first 18536
_journal_page_last 18543
_journal_paper_doi 10.1039/c5dt03430b
_journal_volume 44
_journal_year 2015
_chemical_formula_moiety 'La Nb O6, 2(Ba)'
_chemical_formula_sum 'Ba2 La Nb O6'
_chemical_formula_weight 602.48
_space_group_IT_number 12
_symmetry_cell_setting monoclinic
_symmetry_space_group_name_Hall '-C 2y'
_symmetry_space_group_name_H-M 'C 1 2/m 1'
_cell_angle_alpha 90
_cell_angle_beta 125.3862(57)
_cell_angle_gamma 90
_cell_formula_units_Z 2
_cell_length_a 10.4771(12)
_cell_length_b 6.05880(59)
_cell_length_c 6.03093(69)
_cell_measurement_temperature 300
_cell_volume 312.11(6)
_diffrn_ambient_temperature 300
_diffrn_measurement_device_type
;
D8 ADVANCE Bruker
;
_diffrn_radiation_monochromator none
_diffrn_radiation_probe x-ray
_diffrn_radiation_type
;
 Cu K\a~1~~2~
;
_exptl_absorpt_coefficient_mu 163.035
_exptl_crystal_density_diffrn 6.410532
_pd_char_colour
;
colourless
;
_pd_meas_2theta_range_inc 0.02
_pd_meas_2theta_range_max 100
_pd_meas_2theta_range_min 10
_pd_meas_scan_method step
_pd_proc_ls_pref_orient_corr
;
no preferred orientation effect
;
_pd_proc_ls_profile_function PearsonVII
_pd_proc_ls_prof_R_factor 10.814
_pd_proc_ls_prof_wR_expected 13.272
_pd_proc_ls_prof_wR_factor 14.999
_pd_proc_number_of_points 4500
_pd_spec_mount_mode reflection
_refine_ls_goodness_of_fit_all 1.130
_refine_ls_R_I_factor 2.16
_refine_ls_shift/su_max 0.01000
_cod_data_source_file Ba2LaNbO6_Eu.cif
_cod_data_source_block a
_cod_original_cell_volume 312.114(62)
_cod_original_sg_symbol_Hall
;
-C 2y
;
_cod_original_sg_symbol_H-M C2/m
_cod_original_formula_sum
;
Ba2 La Nb O6
;
_cod_database_code 7036923
_cod_database_fobs_code 7036923

loop_
_symmetry_equiv_pos_as_xyz
'x, y, z'
'-x, -y, -z'
'-x, y, -z'
'-x+1/2, -y+1/2, -z'
'-x+1/2, y+1/2, -z'
'x, -y, z'
'x+1/2, -y+1/2, z'
'x+1/2, y+1/2, z'

loop_
_atom_site_label
_atom_site_type_symbol
_atom_site_fract_x
_atom_site_fract_y
_atom_site_fract_z
_atom_site_occupancy
_atom_site_B_iso_or_equiv
Ba Ba 0.2524(20) 0 0.7502(19) 1 0.30(23)
La La 0 0 0 1 0.50(36)
Nb Nb 0 0.5 0.5 1 0.50(35)
O1 O 0.281(10) 0 0.206(18) 1 1.50(72)
O2 O 0.016(17) 0.258(14) 0.2997(99) 1 1.50(72)

loop_
_diffrn_radiation_wavelength
_diffrn_radiation_wavelength_wt
1.5406 1.0000
1.5443 0.5000

loop_
_geom_angle_atom_site_label_1
_geom_angle_atom_site_label_2
_geom_angle_atom_site_label_3
_geom_angle
_geom_angle_site_symmetry_1
_geom_angle_site_symmetry_3
O1 Ba O1 81.8(17) 1_556 4_556
O1 Ba O2 120.9(46) 1_556 1_555
O1 Ba O2 68.9(39) 1_556 2_556
O1 Ba O2 120.3(56) 1_556 4_556
O1 Ba O2 53.1(54) 1_556 7_556
O1 Ba O2 57.6(38) 4_556 1_555
O1 Ba O2 111.4(35) 4_556 2_556
O1 Ba O2 50.6(66) 4_556 3_556
O1 Ba O2 70.5(33) 4_556 4_556
O1 Ba O2 129.1(66) 4_556 5_546
O1 Ba O2 122.7(38) 4_556 6_555
O1 Ba O2 62.1(32) 4_556 7_556
O1 Ba O2 115.9(30) 4_556 8_546
O2 Ba O2 86.8(30) 1_555 2_556
O2 Ba O2 52.3(77) 1_555 3_556
O2 Ba O2 86.7(31) 1_555 4_556
O2 Ba O2 118.6(59) 1_555 5_546
O2 Ba O2 66.3(36) 1_555 6_555
O2 Ba O2 119.3(40) 1_555 7_556
O2 Ba O2 61.1(71) 2_556 3_556
O2 Ba O2 119.3(72) 2_556 5_546
O2 Ba O2 121.9(61) 2_556 7_556
O2 Ba O2 93.5(27) 2_556 8_546
O2 Ba O2 58.6(78) 4_556 5_546
O2 Ba O2 67.3(46) 4_556 7_556
O2 Ba O2 93.7(28) 4_556 8_546
O2 Ba O2 54.8(45) 7_556 8_546
O1 La O2 94.7(36) 1_555 1_555
O2 La O2 95.3(30) 1_555 3_555
O1 Nb O2 94.9(33) 4_556 1_555
O2 Nb O2 83.7(39) 1_555 3_556

loop_
_geom_bond_atom_site_label_1
_geom_bond_atom_site_label_2
_geom_bond_distance
_geom_bond_site_symmetry_2
Ba O1 2.587(80) 1_556
Ba O1 3.0784(95) 4_556
Ba O2 2.858(76) .
Ba O2 3.08(13) 2_556
Ba O2 3.00(13) 4_556
Ba O2 3.187(69) 7_556
La O1 2.444(53) .
La O2 2.321(85) .
Nb O1 1.923(72) 4_556
Nb O2 1.968(93) .
